data_2311815
loop_
_publ_author_name
'Ton, Quoc Cuong'
'Bolte, Michael'
'Egert, Ernst'

_publ_section_title
;
 Structural similarities among eight benzoylhydrazones.
;
_journal_coeditor_code EG3169
_journal_issue 'Pt 9'
_journal_name_full 'Acta crystallographica. Section C, Structural chemistry'
_journal_page_first 912
_journal_page_last 919
_journal_paper_doi 10.1107/S2053229614018658
_journal_volume 70
_journal_year 2014
_chemical_formula_iupac 'C19 H16 N2 O'
_chemical_formula_moiety 'C19 H16 N2 O'
_chemical_formula_sum 'C19 H16 N2 O'
_chemical_formula_weight 288.34
_chemical_name_systematic
;
1-Benzoyl-2-[1-(naphthalen-2-yl)ethylidene]hydrazone
;
_space_group_IT_number 14
_space_group_name_Hall '-P 2yn'
_space_group_name_H-M_alt 'P 1 21/n 1'
_symmetry_cell_setting monoclinic
_symmetry_space_group_name_H-M 'P 1 21/n 1'
_atom_sites_solution_hydrogens geom
_atom_sites_solution_primary direct
_atom_sites_solution_secondary difmap
_audit_creation_method SHELXL97
_cell_angle_alpha 90.00
_cell_angle_beta 90.356(7)
_cell_angle_gamma 90.00
_cell_formula_units_Z 4
_cell_length_a 5.5789(5)
_cell_length_b 7.6868(9)
_cell_length_c 33.128(3)
_cell_measurement_temperature 173(2)
_cell_volume 1420.6(2)
_computing_cell_refinement 'X-AREA (Stoe & Cie, 2001)'
_computing_data_collection 'X-AREA (Stoe & Cie, 2001)'
_computing_data_reduction 'X-AREA (Stoe & Cie, 2001)'
_computing_molecular_graphics
;
Mercury (Macrae <i>et al.</i>, 2008) and XP in SHELXTL-Plus (Sheldrick,
2008)
;
_computing_publication_material 'publCIF (Westrip, 2010)'
_computing_structure_refinement 'SHELXL97 (Sheldrick, 2008)'
_computing_structure_solution 'SHELXS97 (Sheldrick, 2008)'
_diffrn_ambient_temperature 173(2)
_diffrn_measured_fraction_theta_full 0.997
_diffrn_measured_fraction_theta_max 0.997
_diffrn_measurement_device_type 'Stoe IPDS II two-circle'
_diffrn_measurement_method \f
_diffrn_radiation_monochromator graphite
_diffrn_radiation_source 'fine-focus sealed tube'
_diffrn_radiation_type MoK\a
_diffrn_radiation_wavelength 0.71073
_diffrn_reflns_av_R_equivalents 0.0606
_diffrn_reflns_av_sigmaI/netI 0.0420
_diffrn_reflns_limit_h_max 6
_diffrn_reflns_limit_h_min -6
_diffrn_reflns_limit_k_max 9
_diffrn_reflns_limit_k_min -9
_diffrn_reflns_limit_l_max 40
_diffrn_reflns_limit_l_min -40
_diffrn_reflns_number 19261
_diffrn_reflns_theta_full 25.89
_diffrn_reflns_theta_max 25.89
_diffrn_reflns_theta_min 2.46
_exptl_absorpt_coefficient_mu 0.085
_exptl_absorpt_correction_type none
_exptl_crystal_colour colourless
_exptl_crystal_density_diffrn 1.348
_exptl_crystal_density_method 'not measured'
_exptl_crystal_description block
_exptl_crystal_F_000 608
_exptl_crystal_size_max 0.53
_exptl_crystal_size_mid 0.26
_exptl_crystal_size_min 0.21
_refine_diff_density_max 0.113
_refine_diff_density_min -0.142
_refine_ls_extinction_method none
_refine_ls_goodness_of_fit_ref 0.846
_refine_ls_hydrogen_treatment mixed
_refine_ls_matrix_type full
_refine_ls_number_parameters 204
_refine_ls_number_reflns 2754
_refine_ls_number_restraints 0
_refine_ls_restrained_S_all 0.846
_refine_ls_R_factor_all 0.0564
_refine_ls_R_factor_gt 0.0325
_refine_ls_shift/su_max 0.000
_refine_ls_shift/su_mean 0.000
_refine_ls_structure_factor_coef Fsqd
_refine_ls_weighting_details 'calc w = 1/[\s^2^(Fo^2^)+(0.0440P)^2^+0.0000P] where P=(Fo^2^+2Fc^2^)/3'
_refine_ls_weighting_scheme calc
_refine_ls_wR_factor_gt 0.0759
_refine_ls_wR_factor_ref 0.0800
_reflns_number_gt 1715
_reflns_number_total 2754
_reflns_threshold_expression I>2\s(I)
_cod_data_source_file eg3169sup1.cif
_cod_data_source_block III
_cod_original_sg_symbol_H-M 'P 21/n'
_cod_database_code 2311815

loop_
_symmetry_equiv_pos_as_xyz
'x, y, z'
'-x+1/2, y+1/2, -z+1/2'
'-x, -y, -z'
'x-1/2, -y-1/2, z-1/2'

loop_
_atom_site_type_symbol
_atom_site_label
_atom_site_fract_x
_atom_site_fract_y
_atom_site_fract_z
_atom_site_U_iso_or_equiv
_atom_site_adp_type
_atom_site_calc_flag
_atom_site_refinement_flags
_atom_site_occupancy
_atom_site_symmetry_multiplicity
O O1 0.56121(19) 0.65071(15) 0.12680(3) 0.0530(3) Uani d . 1 1
N N1 0.9449(2) 0.69057(16) 0.10642(3) 0.0424(3) Uani d . 1 1
H H1 1.098(3) 0.697(2) 0.1131(5) 0.059(5) Uiso d . 1 1
N N2 0.8799(2) 0.69289(15) 0.06596(3) 0.0415(3) Uani d . 1 1
C C1 0.7759(3) 0.66225(19) 0.13468(4) 0.0421(3) Uani d . 1 1
C C2 1.0365(3) 0.75648(18) 0.04154(4) 0.0391(3) Uani d . 1 1
C C3 1.2686(3) 0.8376(2) 0.05458(4) 0.0458(4) Uani d . 1 1
H H3A 1.2479 0.8935 0.0809 0.069 Uiso calc R 1 1
H H3B 1.3172 0.9249 0.0347 0.069 Uiso calc R 1 1
H H3C 1.3923 0.7475 0.0567 0.069 Uiso calc R 1 1
C C11 0.8672(3) 0.64625(19) 0.17717(4) 0.0400(3) Uani d . 1 1
C C12 1.0829(3) 0.7171(2) 0.19055(4) 0.0455(4) Uani d . 1 1
H H12 1.1814 0.7798 0.1723 0.055 Uiso calc R 1 1
C C13 1.1546(3) 0.6965(2) 0.23041(4) 0.0485(4) Uani d . 1 1
H H13 1.3014 0.7460 0.2395 0.058 Uiso calc R 1 1
C C14 1.0138(3) 0.6046(2) 0.25695(4) 0.0485(4) Uani d . 1 1
H H14 1.0642 0.5898 0.2842 0.058 Uiso calc R 1 1
C C15 0.7991(3) 0.5337(2) 0.24390(4) 0.0495(4) Uani d . 1 1
H H15 0.7016 0.4704 0.2621 0.059 Uiso calc R 1 1
C C16 0.7270(3) 0.5553(2) 0.20436(4) 0.0452(4) Uani d . 1 1
H H16 0.5788 0.5070 0.1956 0.054 Uiso calc R 1 1
C C21 0.9744(3) 0.74471(17) -0.00194(4) 0.0376(3) Uani d . 1 1
C C22 0.7602(2) 0.65897(18) -0.01471(4) 0.0408(3) Uani d . 1 1
H H22 0.6570 0.6102 0.0050 0.049 Uiso calc R 1 1
C C23 0.7003(3) 0.64553(19) -0.05435(4) 0.0423(3) Uani d . 1 1
H H23 0.5563 0.5876 -0.0618 0.051 Uiso calc R 1 1
C C24 0.8487(3) 0.71636(18) -0.08483(4) 0.0401(3) Uani d . 1 1
C C25 0.7932(3) 0.70564(19) -0.12645(4) 0.0474(4) Uani d . 1 1
H H25 0.6506 0.6485 -0.1350 0.057 Uiso calc R 1 1
C C26 0.9418(3) 0.7763(2) -0.15444(4) 0.0521(4) Uani d . 1 1
H H26 0.9030 0.7670 -0.1823 0.062 Uiso calc R 1 1
C C27 1.1520(3) 0.8628(2) -0.14244(4) 0.0528(4) Uani d . 1 1
H H27 1.2536 0.9130 -0.1622 0.063 Uiso calc R 1 1
C C28 1.2110(3) 0.8753(2) -0.10260(4) 0.0479(4) Uani d . 1 1
H H28 1.3534 0.9344 -0.0948 0.057 Uiso calc R 1 1
C C29 1.0633(3) 0.80149(18) -0.07271(4) 0.0404(3) Uani d . 1 1
C C30 1.1204(3) 0.81296(18) -0.03115(4) 0.0405(3) Uani d . 1 1
H H30 1.2644 0.8697 -0.0232 0.049 Uiso calc R 1 1

loop_
_atom_site_aniso_label
_atom_site_aniso_U_11
_atom_site_aniso_U_22
_atom_site_aniso_U_33
_atom_site_aniso_U_12
_atom_site_aniso_U_13
_atom_site_aniso_U_23
O1 0.0455(6) 0.0726(7) 0.0410(5) -0.0031(6) -0.0029(5) 0.0047(5)
N1 0.0449(8) 0.0506(8) 0.0315(6) 0.0012(6) -0.0012(5) -0.0003(5)
N2 0.0479(7) 0.0443(7) 0.0323(6) 0.0038(6) -0.0003(5) 0.0004(5)
C1 0.0469(9) 0.0421(8) 0.0372(7) 0.0017(7) 0.0005(6) -0.0015(6)
C2 0.0411(8) 0.0382(8) 0.0379(7) 0.0061(6) -0.0012(6) -0.0006(6)
C3 0.0450(9) 0.0541(9) 0.0382(7) 0.0010(7) -0.0034(6) 0.0005(6)
C11 0.0442(8) 0.0417(8) 0.0342(7) 0.0037(7) 0.0019(6) -0.0017(6)
C12 0.0463(9) 0.0518(9) 0.0385(8) -0.0027(7) 0.0045(6) -0.0019(6)
C13 0.0436(9) 0.0603(10) 0.0416(8) -0.0013(7) -0.0006(7) -0.0050(7)
C14 0.0524(10) 0.0587(10) 0.0344(7) 0.0034(8) -0.0033(7) 0.0003(7)
C15 0.0549(10) 0.0575(10) 0.0362(8) -0.0052(8) 0.0033(7) 0.0037(7)
C16 0.0446(9) 0.0527(9) 0.0383(8) -0.0039(7) 0.0006(6) -0.0017(6)
C21 0.0394(8) 0.0375(8) 0.0361(7) 0.0062(6) 0.0002(6) -0.0003(6)
C22 0.0424(8) 0.0406(8) 0.0393(7) 0.0012(7) 0.0019(6) 0.0000(6)
C23 0.0428(8) 0.0416(8) 0.0423(8) 0.0004(7) -0.0028(6) -0.0008(6)
C24 0.0424(8) 0.0397(8) 0.0381(7) 0.0072(6) -0.0020(6) -0.0027(6)
C25 0.0523(9) 0.0507(9) 0.0389(8) 0.0066(7) -0.0055(7) -0.0031(7)
C26 0.0602(10) 0.0627(10) 0.0334(7) 0.0135(8) -0.0029(7) 0.0011(7)
C27 0.0535(10) 0.0647(10) 0.0402(8) 0.0095(8) 0.0064(7) 0.0071(7)
C28 0.0441(8) 0.0584(10) 0.0411(8) 0.0010(8) 0.0029(6) 0.0043(7)
C29 0.0418(8) 0.0427(8) 0.0368(7) 0.0072(7) 0.0005(6) 0.0005(6)
C30 0.0386(8) 0.0436(8) 0.0393(7) 0.0018(7) -0.0021(6) -0.0009(6)

loop_
_atom_type_symbol
_atom_type_description
_atom_type_scat_dispersion_real
_atom_type_scat_dispersion_imag
_atom_type_scat_source
C C 0.0033 0.0016 'International Tables Vol C Tables 4.2.6.8 and 6.1.1.4'
H H 0.0000 0.0000 'International Tables Vol C Tables 4.2.6.8 and 6.1.1.4'
N N 0.0061 0.0033 'International Tables Vol C Tables 4.2.6.8 and 6.1.1.4'
O O 0.0106 0.0060 'International Tables Vol C Tables 4.2.6.8 and 6.1.1.4'

loop_
_geom_angle_atom_site_label_1
_geom_angle_atom_site_label_2
_geom_angle_atom_site_label_3
_geom_angle
C1 N1 N2 119.52(13)
C1 N1 H1 121.0(11)
N2 N1 H1 119.2(11)
C2 N2 N1 115.90(12)
O1 C1 N1 123.27(13)
O1 C1 C11 121.29(13)
N1 C1 C11 115.44(13)
N2 C2 C21 115.53(13)
N2 C2 C3 124.33(12)
C21 C2 C3 120.14(12)
C2 C3 H3A 109.5
C2 C3 H3B 109.5
H3A C3 H3B 109.5
C2 C3 H3C 109.5
H3A C3 H3C 109.5
H3B C3 H3C 109.5
C16 C11 C12 118.76(13)
C16 C11 C1 117.50(13)
C12 C11 C1 123.74(13)
C13 C12 C11 120.18(14)
C13 C12 H12 119.9
C11 C12 H12 119.9
C14 C13 C12 120.26(15)
C14 C13 H13 119.9
C12 C13 H13 119.9
C13 C14 C15 119.92(13)
C13 C14 H14 120.0
C15 C14 H14 120.0
C16 C15 C14 119.81(14)
C16 C15 H15 120.1
C14 C15 H15 120.1
C15 C16 C11 121.06(14)
C15 C16 H16 119.5
C11 C16 H16 119.5
C30 C21 C22 117.84(13)
C30 C21 C2 121.71(13)
C22 C21 C2 120.45(12)
C23 C22 C21 121.54(13)
C23 C22 H22 119.2
C21 C22 H22 119.2
C22 C23 C24 121.21(14)
C22 C23 H23 119.4
C24 C23 H23 119.4
C25 C24 C23 123.14(14)
C25 C24 C29 118.79(13)
C23 C24 C29 118.07(12)
C26 C25 C24 120.71(15)
C26 C25 H25 119.6
C24 C25 H25 119.6
C25 C26 C27 120.51(14)
C25 C26 H26 119.7
C27 C26 H26 119.7
C28 C27 C26 120.27(15)
C28 C27 H27 119.9
C26 C27 H27 119.9
C27 C28 C29 120.90(15)
C27 C28 H28 119.6
C29 C28 H28 119.6
C28 C29 C30 121.95(14)
C28 C29 C24 118.80(13)
C30 C29 C24 119.23(13)
C21 C30 C29 122.10(14)
C21 C30 H30 118.9
C29 C30 H30 118.9

loop_
_geom_bond_atom_site_label_1
_geom_bond_atom_site_label_2
_geom_bond_distance
O1 C1 1.2273(17)
N1 C1 1.3507(18)
N1 N2 1.3864(16)
N1 H1 0.885(17)
N2 C2 1.2907(17)
C1 C11 1.4988(19)
C2 C21 1.4820(19)
C2 C3 1.498(2)
C3 H3A 0.9800
C3 H3B 0.9800
C3 H3C 0.9800
C11 C16 1.3860(19)
C11 C12 1.391(2)
C12 C13 1.387(2)
C12 H12 0.9500
C13 C14 1.378(2)
C13 H13 0.9500
C14 C15 1.383(2)
C14 H14 0.9500
C15 C16 1.378(2)
C15 H15 0.9500
C16 H16 0.9500
C21 C30 1.3730(19)
C21 C22 1.427(2)
C22 C23 1.3569(19)
C22 H22 0.9500
C23 C24 1.4184(19)
C23 H23 0.9500
C24 C25 1.414(2)
C24 C29 1.420(2)
C25 C26 1.361(2)
C25 H25 0.9500
C26 C27 1.404(2)
C26 H26 0.9500
C27 C28 1.362(2)
C27 H27 0.9500
C28 C29 1.411(2)
C28 H28 0.9500
C29 C30 1.4140(19)
C30 H30 0.9500

loop_
_geom_hbond_atom_site_label_D
_geom_hbond_atom_site_label_H
_geom_hbond_atom_site_label_A
_geom_hbond_site_symmetry_A
_geom_hbond_distance_DH
_geom_hbond_distance_HA
_geom_hbond_distance_DA
_geom_hbond_angle_DHA
N1 H1 O1 1_655 0.885(17) 2.643(18) 3.5134(18) 168.1(15)
C3 H3C O1 1_655 0.98 2.61 3.2256(18) 121.0
C25 H25 O1 3_665 0.95 2.60 3.378(2) 139.3

loop_
_geom_torsion_atom_site_label_1
_geom_torsion_atom_site_label_2
_geom_torsion_atom_site_label_3
_geom_torsion_atom_site_label_4
_geom_torsion
C1 N1 N2 C2 165.74(13)
N2 N1 C1 O1 -5.6(2)
N2 N1 C1 C11 174.73(12)
N1 N2 C2 C21 174.98(12)
N1 N2 C2 C3 -4.82(19)
O1 C1 C11 C16 24.1(2)
N1 C1 C11 C16 -156.18(13)
O1 C1 C11 C12 -155.91(15)
N1 C1 C11 C12 23.8(2)
C16 C11 C12 C13 -0.1(2)
C1 C11 C12 C13 179.97(14)
C11 C12 C13 C14 0.5(2)
C12 C13 C14 C15 -0.6(2)
C13 C14 C15 C16 0.1(2)
C14 C15 C16 C11 0.4(2)
C12 C11 C16 C15 -0.4(2)
C1 C11 C16 C15 179.55(14)
N2 C2 C21 C30 177.53(13)
C3 C2 C21 C30 -2.7(2)
N2 C2 C21 C22 -3.33(19)
C3 C2 C21 C22 176.47(13)
C30 C21 C22 C23 -0.4(2)
C2 C21 C22 C23 -179.56(13)
C21 C22 C23 C24 0.0(2)
C22 C23 C24 C25 -179.91(14)
C22 C23 C24 C29 0.3(2)
C23 C24 C25 C26 179.85(14)
C29 C24 C25 C26 -0.3(2)
C24 C25 C26 C27 -0.7(2)
C25 C26 C27 C28 0.8(2)
C26 C27 C28 C29 0.2(2)
C27 C28 C29 C30 -179.87(15)
C27 C28 C29 C24 -1.2(2)
C25 C24 C29 C28 1.24(19)
C23 C24 C29 C28 -178.94(13)
C25 C24 C29 C30 179.98(13)
C23 C24 C29 C30 -0.19(19)
C22 C21 C30 C29 0.5(2)
C2 C21 C30 C29 179.63(13)
C28 C29 C30 C21 178.51(14)
C24 C29 C30 C21 -0.2(2)
